data_4313140
loop_
_publ_author_name
'Michael G. Crisp'
'Edward R. T. Tiekink'
'Louis M. Rendina'

_publ_section_title
;
 Cationic \s-Phenylplatinum(II) Complexes with Carboxylic Acid
 Functionality: pKa Determinations and X-ray Structures
;
_journal_name_full 'Inorganic Chemistry'
_journal_page_first 1057
_journal_page_last 1063
_journal_paper_doi 10.1021/ic025776a
_journal_volume 42
_journal_year 2003
_chemical_formula_sum 'C26 H42 Cl2 F3 N O5 P2 Pt S'
_chemical_formula_weight 865.62
_space_group_IT_number 2
_symmetry_cell_setting triclinic
_symmetry_Int_Tables_number 2
_symmetry_space_group_name_Hall '-P 1'
_symmetry_space_group_name_H-M 'P -1'
_atom_sites_solution_hydrogens geom
_atom_sites_solution_primary direct
_atom_sites_solution_secondary difmap
_cell_angle_alpha 92.47(4)
_cell_angle_beta 94.93(3)
_cell_angle_gamma 105.19(4)
_cell_formula_units_Z 2
_cell_length_a 9.735(2)
_cell_length_b 10.839(4)
_cell_length_c 17.265(8)
_cell_measurement_reflns_used 22
_cell_measurement_temperature 173
_cell_measurement_theta_max 9.6
_cell_measurement_theta_min 7.2
_cell_volume 1747.5(12)
_computing_cell_refinement 'MSC/AFC Diffractometer Control'
_computing_data_collection 'MSC/AFC Diffractometer Control'
_computing_data_reduction 'teXsan for Windows (MSC, 1997)'
_computing_publication_material 'teXsan for Windows (MSC, 1997)'
_computing_structure_refinement 'teXsan for Windows (MSC, 1997)'
_computing_structure_solution
;
'DIRDIF92 PATTY (Beurskens, 1992)
;
_diffrn_ambient_temperature 173
_diffrn_measured_fraction_theta_full 0.998
_diffrn_measured_fraction_theta_max 0.998
_diffrn_measurement_device 'Rigaku AFC7R'
_diffrn_measurement_method \w-2\q
_diffrn_orient_matrix_UB_11 -0.00193
_diffrn_orient_matrix_UB_12 -0.09242
_diffrn_orient_matrix_UB_13 0.00257
_diffrn_orient_matrix_UB_21 -0.10562
_diffrn_orient_matrix_UB_22 -0.02491
_diffrn_orient_matrix_UB_23 -0.01500
_diffrn_orient_matrix_UB_31 0.01690
_diffrn_orient_matrix_UB_32 -0.00436
_diffrn_orient_matrix_UB_33 -0.05625
_diffrn_radiation_detector 'scintillation counter'
_diffrn_radiation_monochromator graphite
_diffrn_radiation_source 'X-ray tube'
_diffrn_radiation_type 'Mo K\a'
_diffrn_radiation_wavelength 0.7107
_diffrn_reflns_av_R_equivalents 0.02142
_diffrn_reflns_av_sigmaI/netI 0.049
_diffrn_reflns_limit_h_max 12
_diffrn_reflns_limit_h_min -12
_diffrn_reflns_limit_k_max 14
_diffrn_reflns_limit_k_min 0
_diffrn_reflns_limit_l_max 22
_diffrn_reflns_limit_l_min -22
_diffrn_reflns_number 8439
_diffrn_reflns_reduction_process 'Lp corrections applied'
_diffrn_reflns_theta_full 27.5
_diffrn_reflns_theta_max 27.5
_diffrn_reflns_theta_min 3.1
_diffrn_standards_decay_% -0.9
_diffrn_standards_interval_count 400
_diffrn_standards_number 3
_exptl_absorpt_coefficient_mu 4.352
_exptl_absorpt_correction_T_max 1
_exptl_absorpt_correction_T_min 0.946
_exptl_absorpt_correction_type
;
\DF (DIFABS; Walker & Stuart, 1983)
;
_exptl_crystal_colour colourless
_exptl_crystal_density_diffrn 1.645
_exptl_crystal_density_meas ?
_exptl_crystal_description block
_exptl_crystal_F_000 860
_exptl_crystal_size_max 0.45
_exptl_crystal_size_mid 0.26
_exptl_crystal_size_min 0.16
_refine_diff_density_max 0.90
_refine_diff_density_min -1.24
_refine_diff_density_rms 0.113
_refine_ls_extinction_method none
_refine_ls_goodness_of_fit_ref 1.02
_refine_ls_hydrogen_treatment mixed
_refine_ls_matrix_type full
_refine_ls_number_parameters 371
_refine_ls_number_reflns 8015
_refine_ls_number_restraints 0
_refine_ls_restrained_S_all 1.02
_refine_ls_R_factor_all 0.042
_refine_ls_R_factor_gt 0.026
_refine_ls_shift/su_max <0.001
_refine_ls_shift/su_mean 0.000
_refine_ls_structure_factor_coef Fsqd
_refine_ls_weighting_details 'calc w=1/[\s^2^(Fo^2^)+(0.0239P)^2^+2.7679P] where P=(Fo^2^+2Fc^2^)/3'
_refine_ls_weighting_scheme calc
_refine_ls_wR_factor_gt 0.061
_refine_ls_wR_factor_ref 0.066
_reflns_number_gt 6714
_reflns_number_total 8015
_reflns_threshold_expression I>2\s(I)
_cod_data_source_file ic025776a_2.cif
_cod_data_source_block 10_PEt~3~_(IC025776A)
_cod_depositor_comments
;
The following automatic conversions were performed:

'_exptl_crystal_density_meas' value 'not measured' was changed to '?'
- the value is perceived as not measured.

Automatic conversion script
Id: cif_fix_values 3008 2015-01-20 13:52:24Z robertas 
;
_cod_original_cell_volume 1748(1)
_cod_original_sg_symbol_H-M 'P -1 '
_cod_original_formula_sum 'C26 H42 Cl2 F3 N O5 P2 Pt S '
_cod_database_code 4313140

loop_
_symmetry_equiv_pos_as_xyz
'   +x,   +y,   +z'
'   -x,   -y,   -z'

loop_
_atom_site_label
_atom_site_type_symbol
_atom_site_fract_x
_atom_site_fract_y
_atom_site_fract_z
_atom_site_U_iso_or_equiv
_atom_site_adp_type
_atom_site_occupancy
_atom_site_symmetry_multiplicity
_atom_site_calc_flag
_atom_site_refinement_flags
_atom_site_disorder_assembly
_atom_site_disorder_group
Pt Pt 0.009661(16) 0.232949(13) 0.269654(8) 0.02190(4) Uani 1 1 d . . .
Cl1 Cl 0.6537(3) 0.07700(17) -0.04564(13) 0.1016(7) Uani 1 1 d . . .
Cl2 Cl 0.90150(17) 0.2624(2) -0.08506(10) 0.0850(6) Uani 1 1 d . . .
S1 S 0.48499(11) 0.32982(10) -0.24768(6) 0.0339(2) Uani 1 1 d . . .
P1 P -0.13532(10) 0.35722(9) 0.22333(6) 0.02501(19) Uani 1 1 d . . .
P2 P 0.14127(11) 0.10542(10) 0.32618(6) 0.0285(2) Uani 1 1 d . . .
F1 F 0.4704(4) 0.2066(3) -0.38325(18) 0.0728(10) Uani 1 1 d . . .
F2 F 0.5017(5) 0.4057(4) -0.3882(2) 0.1005(15) Uani 1 1 d . . .
F3 F 0.2976(4) 0.2866(4) -0.3708(2) 0.0848(12) Uani 1 1 d . . .
O1 O 0.4699(3) 0.3365(3) -0.03295(18) 0.0443(8) Uani 1 1 d . . .
O2 O 0.2816(3) 0.1870(3) -0.09116(17) 0.0447(8) Uani 1 1 d . . .
H2O H 0.3135 0.1883 -0.1317 0.046 Uiso 1 1 d . . .
O3 O 0.4156(3) 0.2065(3) -0.22017(17) 0.0421(7) Uani 1 1 d . . .
O4 O 0.4281(4) 0.4324(4) -0.2243(2) 0.0636(11) Uani 1 1 d . . .
O5 O 0.6368(3) 0.3575(3) -0.2410(2) 0.0542(9) Uani 1 1 d . . .
N1 N 0.1205(3) 0.2468(3) 0.16870(17) 0.0240(6) Uani 1 1 d . . .
C2 C 0.0745(4) 0.1591(4) 0.1082(2) 0.0320(9) Uani 1 1 d . . .
H2 H -0.0101 0.0923 0.1109 0.046(2) Uiso 1 1 calc R . .
C3 C 0.1460(4) 0.1625(4) 0.0421(2) 0.0342(9) Uani 1 1 d . . .
H3 H 0.1104 0.0992 0.0003 0.046(2) Uiso 1 1 calc R . .
C4 C 0.2689(4) 0.2583(4) 0.0376(2) 0.0281(8) Uani 1 1 d . . .
C5 C 0.3166(4) 0.3496(4) 0.0991(2) 0.0290(8) Uani 1 1 d . . .
H5 H 0.4010 0.4171 0.0974 0.046(2) Uiso 1 1 calc R . .
C6 C 0.2391(4) 0.3413(4) 0.1634(2) 0.0275(8) Uani 1 1 d . . .
H6 H 0.2715 0.4049 0.2053 0.046(2) Uiso 1 1 calc R . .
C7 C 0.3532(4) 0.2662(4) -0.0321(2) 0.0330(9) Uani 1 1 d . . .
C8 C -0.0932(4) 0.2222(4) 0.3674(2) 0.0299(8) Uani 1 1 d . . .
C9 C -0.0420(6) 0.3149(4) 0.4287(3) 0.0431(11) Uani 1 1 d . . .
H9 H 0.0428 0.3810 0.4249 0.046(2) Uiso 1 1 calc R . .
C10 C -0.1129(7) 0.3126(5) 0.4955(3) 0.0597(15) Uani 1 1 d . . .
H10 H -0.0763 0.3775 0.5364 0.046(2) Uiso 1 1 calc R . .
C11 C -0.2343(7) 0.2181(6) 0.5031(3) 0.0609(16) Uani 1 1 d . . .
H11 H -0.2832 0.2179 0.5484 0.046(2) Uiso 1 1 calc R . .
C12 C -0.2851(6) 0.1229(6) 0.4439(3) 0.0533(13) Uani 1 1 d . . .
H12 H -0.3679 0.0554 0.4493 0.046(2) Uiso 1 1 calc R . .
C13 C -0.2160(5) 0.1247(4) 0.3762(3) 0.0372(9) Uani 1 1 d . . .
H13 H -0.2529 0.0592 0.3357 0.046(2) Uiso 1 1 calc R . .
C14 C -0.1083(5) 0.4037(4) 0.1244(2) 0.0338(9) Uani 1 1 d . . .
H14A H -0.0078 0.4545 0.1239 0.057(2) Uiso 1 1 calc R . .
H14B H -0.1218 0.3249 0.0902 0.057(2) Uiso 1 1 calc R . .
C15 C -0.2059(5) 0.4814(5) 0.0890(3) 0.0435(11) Uani 1 1 d . . .
H15A H -0.1825 0.5012 0.0361 0.069(3) Uiso 1 1 calc R . .
H15B H -0.1917 0.5614 0.1212 0.069(3) Uiso 1 1 calc R . .
H15C H -0.3060 0.4314 0.0872 0.069(3) Uiso 1 1 calc R . .
C16 C -0.3263(5) 0.2825(4) 0.2212(3) 0.0381(9) Uani 1 1 d . . .
H16A H -0.3492 0.2606 0.2745 0.057(2) Uiso 1 1 calc R . .
H16B H -0.3795 0.3446 0.2043 0.057(2) Uiso 1 1 calc R . .
C17 C -0.3760(6) 0.1618(5) 0.1668(3) 0.0604(15) Uani 1 1 d . . .
H17A H -0.4791 0.1253 0.1679 0.069(3) Uiso 1 1 calc R . .
H17B H -0.3251 0.0992 0.1838 0.069(3) Uiso 1 1 calc R . .
H17C H -0.3558 0.1832 0.1136 0.069(3) Uiso 1 1 calc R . .
C18 C -0.1070(4) 0.5059(4) 0.2827(2) 0.0319(8) Uani 1 1 d . . .
H18A H -0.1672 0.5577 0.2588 0.057(2) Uiso 1 1 calc R . .
H18B H -0.1374 0.4861 0.3351 0.057(2) Uiso 1 1 calc R . .
C19 C 0.0500(5) 0.5843(4) 0.2911(3) 0.0385(10) Uani 1 1 d . . .
H19A H 0.0606 0.6635 0.3233 0.069(3) Uiso 1 1 calc R . .
H19B H 0.0800 0.6053 0.2394 0.069(3) Uiso 1 1 calc R . .
H19C H 0.1097 0.5340 0.3158 0.069(3) Uiso 1 1 calc R . .
C20 C 0.2770(5) 0.0729(4) 0.2682(3) 0.0386(10) Uani 1 1 d . . .
H20A H 0.2303 0.0370 0.2158 0.057(2) Uiso 1 1 calc R . .
H20B H 0.3471 0.1552 0.2613 0.057(2) Uiso 1 1 calc R . .
C21 C 0.3584(5) -0.0195(5) 0.3019(3) 0.0513(13) Uani 1 1 d . . .
H21A H 0.4283 -0.0312 0.2665 0.069(3) Uiso 1 1 calc R . .
H21B H 0.2907 -0.1023 0.3077 0.069(3) Uiso 1 1 calc R . .
H21C H 0.4083 0.0162 0.3529 0.069(3) Uiso 1 1 calc R . .
C22 C 0.2382(6) 0.1709(5) 0.4196(3) 0.0509(12) Uani 1 1 d . . .
H22A H 0.1692 0.1830 0.4562 0.057(2) Uiso 1 1 calc R . .
H22B H 0.2874 0.1088 0.4410 0.057(2) Uiso 1 1 calc R . .
C23 C 0.3474(7) 0.2974(6) 0.4142(4) 0.079(2) Uani 1 1 d . . .
H23A H 0.3967 0.3286 0.4661 0.069(3) Uiso 1 1 calc R . .
H23B H 0.2991 0.3601 0.3942 0.069(3) Uiso 1 1 calc R . .
H23C H 0.4172 0.2858 0.3789 0.069(3) Uiso 1 1 calc R . .
C24 C 0.0292(5) -0.0513(4) 0.3422(3) 0.0458(12) Uani 1 1 d . . .
H24A H 0.0894 -0.1037 0.3654 0.057(2) Uiso 1 1 calc R . .
H24B H -0.0399 -0.0422 0.3794 0.057(2) Uiso 1 1 calc R . .
C25 C -0.0521(6) -0.1196(5) 0.2661(4) 0.0635(17) Uani 1 1 d . . .
H25A H -0.1119 -0.2039 0.2765 0.069(3) Uiso 1 1 calc R . .
H25B H 0.0162 -0.1301 0.2295 0.069(3) Uiso 1 1 calc R . .
H25C H -0.1129 -0.0685 0.2434 0.069(3) Uiso 1 1 calc R . .
C26 C 0.4367(6) 0.3071(5) -0.3528(3) 0.0458(11) Uani 1 1 d . . .
C27 C 0.7174(6) 0.2157(5) -0.0921(3) 0.0538(13) Uani 1 1 d . . .
H27A H 0.6795 0.2014 -0.1478 0.057(2) Uiso 1 1 calc R . .
H27B H 0.6823 0.2852 -0.0687 0.057(2) Uiso 1 1 calc R . .

loop_
_atom_site_aniso_label
_atom_site_aniso_U_11
_atom_site_aniso_U_22
_atom_site_aniso_U_33
_atom_site_aniso_U_23
_atom_site_aniso_U_13
_atom_site_aniso_U_12
Pt 0.02423(7) 0.02075(7) 0.02115(7) 0.00154(4) 0.00286(5) 0.00656(5)
Cl1 0.1253(17) 0.0533(9) 0.1107(16) -0.0028(10) 0.0429(13) -0.0119(10)
Cl2 0.0447(8) 0.1377(17) 0.0676(10) 0.0313(10) 0.0082(7) 0.0108(9)
S1 0.0268(5) 0.0377(6) 0.0376(5) -0.0041(4) -0.0002(4) 0.0113(4)
P1 0.0250(5) 0.0254(5) 0.0261(5) 0.0027(4) 0.0024(4) 0.0092(4)
P2 0.0279(5) 0.0267(5) 0.0319(5) 0.0063(4) 0.0010(4) 0.0089(4)
F1 0.110(3) 0.073(2) 0.0466(18) -0.0046(16) 0.0252(18) 0.041(2)
F2 0.147(4) 0.070(2) 0.062(2) 0.0343(19) 0.006(2) -0.014(3)
F3 0.060(2) 0.145(4) 0.050(2) -0.010(2) -0.0165(16) 0.038(2)
O1 0.0281(16) 0.064(2) 0.0368(17) -0.0041(15) 0.0100(13) 0.0045(15)
O2 0.0359(17) 0.066(2) 0.0253(15) -0.0067(14) 0.0086(12) 0.0005(15)
O3 0.0393(17) 0.0500(19) 0.0334(16) 0.0008(14) 0.0110(13) 0.0037(15)
O4 0.075(3) 0.066(2) 0.059(2) -0.0213(19) -0.016(2) 0.047(2)
O5 0.0262(16) 0.056(2) 0.076(3) 0.0093(18) 0.0001(16) 0.0028(15)
N1 0.0245(16) 0.0270(16) 0.0214(14) -0.0015(12) 0.0028(12) 0.0091(13)
C2 0.032(2) 0.029(2) 0.031(2) -0.0042(16) 0.0071(16) 0.0002(16)
C3 0.033(2) 0.035(2) 0.030(2) -0.0083(17) 0.0019(17) 0.0037(18)
C4 0.0259(19) 0.035(2) 0.0245(18) 0.0026(15) 0.0028(15) 0.0100(16)
C5 0.0225(18) 0.033(2) 0.0301(19) 0.0043(16) 0.0015(15) 0.0050(16)
C6 0.0271(19) 0.0266(19) 0.0279(19) -0.0008(15) -0.0011(15) 0.0072(15)
C7 0.030(2) 0.042(2) 0.0273(19) 0.0028(17) 0.0041(16) 0.0107(18)
C8 0.038(2) 0.033(2) 0.0240(18) 0.0094(15) 0.0120(16) 0.0151(18)
C9 0.063(3) 0.036(2) 0.032(2) 0.0048(18) 0.014(2) 0.013(2)
C10 0.100(5) 0.056(3) 0.032(2) 0.004(2) 0.022(3) 0.033(3)
C11 0.085(4) 0.081(4) 0.037(3) 0.021(3) 0.030(3) 0.047(4)
C12 0.045(3) 0.070(4) 0.053(3) 0.031(3) 0.019(2) 0.020(3)
C13 0.035(2) 0.044(2) 0.036(2) 0.0107(19) 0.0083(18) 0.0133(19)
C14 0.038(2) 0.039(2) 0.029(2) 0.0076(17) 0.0002(17) 0.0180(19)
C15 0.045(3) 0.049(3) 0.041(2) 0.016(2) 0.002(2) 0.020(2)
C16 0.029(2) 0.042(2) 0.042(2) 0.0065(19) 0.0007(18) 0.0075(18)
C17 0.048(3) 0.057(3) 0.059(3) -0.007(3) -0.003(3) -0.011(3)
C18 0.035(2) 0.030(2) 0.033(2) -0.0032(16) 0.0020(17) 0.0146(17)
C19 0.040(2) 0.028(2) 0.043(2) -0.0019(18) -0.0012(19) 0.0049(18)
C20 0.031(2) 0.041(2) 0.049(3) 0.0078(19) 0.0044(19) 0.0166(19)
C21 0.042(3) 0.060(3) 0.064(3) 0.014(3) 0.009(2) 0.031(3)
C22 0.060(3) 0.054(3) 0.040(3) 0.006(2) -0.011(2) 0.022(3)
C23 0.080(5) 0.071(4) 0.064(4) -0.012(3) -0.035(3) -0.004(3)
C24 0.036(2) 0.033(2) 0.074(3) 0.024(2) 0.014(2) 0.0136(19)
C25 0.036(3) 0.033(3) 0.114(5) 0.003(3) -0.005(3) 0.001(2)
C26 0.051(3) 0.049(3) 0.038(2) 0.007(2) 0.010(2) 0.013(2)
C27 0.046(3) 0.066(3) 0.054(3) 0.009(3) 0.001(2) 0.025(3)

loop_
_atom_type_symbol
_atom_type_description
_atom_type_scat_dispersion_real
_atom_type_scat_dispersion_imag
_atom_type_scat_source
C C 0.0033 0.0016 'International Tables Vol C Tables 4.2.6.8 and 6.1.1.4'
H H 0.0000 0.0000 'International Tables Vol C Tables 4.2.6.8 and 6.1.1.4'
N N 0.0061 0.0033 'International Tables Vol C Tables 4.2.6.8 and 6.1.1.4'
O O 0.0106 0.0060 'International Tables Vol C Tables 4.2.6.8 and 6.1.1.4'
F F 0.0171 0.0103 'International Tables Vol C Tables 4.2.6.8 and 6.1.1.4'
P P 0.1023 0.0942 'International Tables Vol C Tables 4.2.6.8 and 6.1.1.4'
S S 0.1246 0.1234 'International Tables Vol C Tables 4.2.6.8 and 6.1.1.4'
Cl Cl 0.1484 0.1585 'International Tables Vol C Tables 4.2.6.8 and 6.1.1.4'
Pt Pt -1.7033 8.3905 'International Tables Vol C Tables 4.2.6.8 and 6.1.1.4'

loop_
_geom_angle_atom_site_label_1
_geom_angle_atom_site_label_2
_geom_angle_atom_site_label_3
_geom_angle
_geom_angle_site_symmetry_1
_geom_angle_site_symmetry_3
_geom_angle_publ_flag
C8 Pt N1 178.91(16) . . ?
C8 Pt P2 87.50(12) . . ?
N1 Pt P2 92.29(9) . . ?
C8 Pt P1 86.92(12) . . ?
N1 Pt P1 93.31(9) . . ?
P2 Pt P1 174.38(4) . . ?
O4 S1 O5 115.8(2) . . ?
O4 S1 O3 114.9(2) . . ?
O5 S1 O3 113.6(2) . . ?
O4 S1 C26 103.9(2) . . ?
O5 S1 C26 103.0(2) . . ?
O3 S1 C26 103.3(2) . . ?
C18 P1 C16 104.2(2) . . ?
C18 P1 C14 105.8(2) . . ?
C16 P1 C14 105.1(2) . . ?
C18 P1 Pt 112.39(14) . . ?
C16 P1 Pt 114.74(15) . . ?
C14 P1 Pt 113.71(14) . . ?
C24 P2 C22 106.5(2) . . ?
C24 P2 C20 104.5(2) . . ?
C22 P2 C20 104.5(2) . . ?
C24 P2 Pt 111.70(16) . . ?
C22 P2 Pt 114.17(17) . . ?
C20 P2 Pt 114.65(15) . . ?
C6 N1 C2 118.0(3) . . ?
C6 N1 Pt 121.5(2) . . ?
C2 N1 Pt 120.5(3) . . ?
N1 C2 C3 122.4(4) . . ?
C4 C3 C2 119.4(4) . . ?
C3 C4 C5 118.8(4) . . ?
C3 C4 C7 122.0(4) . . ?
C5 C4 C7 119.2(4) . . ?
C4 C5 C6 118.9(4) . . ?
N1 C6 C5 122.5(3) . . ?
O1 C7 O2 125.0(4) . . ?
O1 C7 C4 123.2(4) . . ?
O2 C7 C4 111.8(3) . . ?
C9 C8 C13 117.6(4) . . ?
C9 C8 Pt 119.8(3) . . ?
C13 C8 Pt 122.6(3) . . ?
C8 C9 C10 121.2(5) . . ?
C11 C10 C9 120.8(5) . . ?
C10 C11 C12 119.1(5) . . ?
C11 C12 C13 120.7(5) . . ?
C12 C13 C8 120.6(5) . . ?
C15 C14 P1 116.2(3) . . ?
C17 C16 P1 112.7(3) . . ?
C19 C18 P1 112.1(3) . . ?
C21 C20 P2 115.6(3) . . ?
C23 C22 P2 112.7(4) . . ?
C25 C24 P2 111.3(4) . . ?
F2 C26 F3 108.2(5) . . ?
F2 C26 F1 107.2(4) . . ?
F3 C26 F1 106.0(5) . . ?
F2 C26 S1 111.6(4) . . ?
F3 C26 S1 111.8(3) . . ?
F1 C26 S1 111.8(4) . . ?
Cl2 C27 Cl1 111.9(3) . . ?

loop_
_geom_bond_atom_site_label_1
_geom_bond_atom_site_label_2
_geom_bond_distance
_geom_bond_site_symmetry_2
_geom_bond_publ_flag
Pt C8 2.027(4) . ?
Pt N1 2.118(3) . ?
Pt P2 2.3095(13) . ?
Pt P1 2.3110(12) . ?
Cl1 C27 1.729(6) . ?
Cl2 C27 1.722(5) . ?
S1 O4 1.424(3) . ?
S1 O5 1.422(3) . ?
S1 O3 1.451(3) . ?
S1 C26 1.825(5) . ?
P1 C18 1.817(4) . ?
P1 C16 1.820(4) . ?
P1 C14 1.823(4) . ?
P2 C24 1.810(5) . ?
P2 C22 1.812(5) . ?
P2 C20 1.820(4) . ?
F1 C26 1.318(6) . ?
F2 C26 1.299(6) . ?
F3 C26 1.320(6) . ?
O1 C7 1.193(5) . ?
O2 C7 1.323(5) . ?
N1 C6 1.341(5) . ?
N1 C2 1.344(5) . ?
C2 C3 1.383(5) . ?
C3 C4 1.374(6) . ?
C4 C5 1.381(5) . ?
C4 C7 1.507(5) . ?
C5 C6 1.388(5) . ?
C8 C9 1.390(6) . ?
C8 C13 1.397(6) . ?
C9 C10 1.393(6) . ?
C10 C11 1.367(8) . ?
C11 C12 1.382(8) . ?
C12 C13 1.396(6) . ?
C14 C15 1.533(6) . ?
C16 C17 1.520(7) . ?
C18 C19 1.533(6) . ?
C20 C21 1.535(6) . ?
C22 C23 1.511(8) . ?
C24 C25 1.527(8) . ?
